data_4108446
loop_
_publ_author_name
'Jeyaraman Sankar'
'Shigeki Mori'
'Shohei Saito'
'Harapriya Rath'
'Masaaki Suzuki'
'Yasuhide Inokuma'
'Hiroshi Shinokubo'
'Kil Suk Kim'
'Zin Seok Yoon'
'Jae-Yoon Shin'
'Jong Min Lim'
'Yoichi Matsuzaki'
'Osamu Matsushita'
'Atsuya Muranaka'
'Nagao Kobayashi'
'Dongho Kim'
'Atsuhiro Osuka'

_publ_section_title
;
 Unambiguous Identification of M\"obius Aromaticity for
 meso-Aryl-Substituted [28]Hexaphyrins(1.1.1.1.1.1)
;
_journal_name_full 'Journal of the American Chemical Society'
_journal_page_first 13568
_journal_page_last 13579
_journal_paper_doi 10.1021/ja801983d
_journal_volume 130
_journal_year 2008
_chemical_formula_moiety 'C66 H16 F30 N6, 2(C2 H6 O S)'
_chemical_formula_sum 'C70 H28 F30 N6 O2 S2'
_chemical_formula_weight 1619.10
_chemical_name_systematic
; 
 ? 
;
_space_group_IT_number 14
_symmetry_cell_setting monoclinic
_symmetry_Int_Tables_number 14
_symmetry_space_group_name_Hall '-P 2ybc'
_symmetry_space_group_name_H-M 'P 1 21/c 1'
_atom_sites_solution_hydrogens geom
_atom_sites_solution_primary direct
_atom_sites_solution_secondary difmap
_audit_creation_method SHELXL-97
_cell_angle_alpha 90.00
_cell_angle_beta 99.097(2)
_cell_angle_gamma 90.00
_cell_formula_units_Z 2
_cell_length_a 13.7892(19)
_cell_length_b 12.9847(17)
_cell_length_c 18.106(3)
_cell_measurement_reflns_used 7595
_cell_measurement_temperature 90(2)
_cell_measurement_theta_max 28.27
_cell_measurement_theta_min 2.17
_cell_volume 3201.1(8)
_computing_cell_refinement 'Bruker SMART'
_computing_data_collection 'Bruker SMART'
_computing_data_reduction 'Bruker SAINT'
_computing_molecular_graphics 'Bruker SHELXTL'
_computing_publication_material 'Bruker SHELXTL'
_computing_structure_refinement 'SHELXL-97 (Sheldrick, 1997)'
_computing_structure_solution 'SHELXS-97 (Sheldrick, 1990)'
_diffrn_ambient_temperature 90(2)
_diffrn_detector_area_resol_mean 8.366
_diffrn_measured_fraction_theta_full 0.918
_diffrn_measured_fraction_theta_max 0.918
_diffrn_measurement_device_type 'CCD area detector'
_diffrn_measurement_method 'phi and omega scans'
_diffrn_radiation_monochromator graphite
_diffrn_radiation_source 'fine-focus sealed tube'
_diffrn_radiation_type MoK\a
_diffrn_radiation_wavelength 0.71073
_diffrn_reflns_av_R_equivalents 0.0384
_diffrn_reflns_av_sigmaI/netI 0.0558
_diffrn_reflns_limit_h_max 18
_diffrn_reflns_limit_h_min -18
_diffrn_reflns_limit_k_max 11
_diffrn_reflns_limit_k_min -17
_diffrn_reflns_limit_l_max 22
_diffrn_reflns_limit_l_min -20
_diffrn_reflns_number 19367
_diffrn_reflns_theta_full 28.28
_diffrn_reflns_theta_max 28.28
_diffrn_reflns_theta_min 1.94
_exptl_absorpt_coefficient_mu 0.226
_exptl_absorpt_correction_T_max 0.9822
_exptl_absorpt_correction_T_min 0.9457
_exptl_absorpt_correction_type empirical
_exptl_crystal_colour violet
_exptl_crystal_density_diffrn 1.680
_exptl_crystal_description prism
_exptl_crystal_F_000 1616
_exptl_crystal_size_max 0.25
_exptl_crystal_size_mid 0.10
_exptl_crystal_size_min 0.08
_refine_diff_density_max 0.858
_refine_diff_density_min -0.676
_refine_diff_density_rms 0.064
_refine_ls_extinction_method none
_refine_ls_goodness_of_fit_ref 1.029
_refine_ls_hydrogen_treatment constr
_refine_ls_matrix_type full
_refine_ls_number_parameters 498
_refine_ls_number_reflns 7294
_refine_ls_number_restraints 0
_refine_ls_restrained_S_all 1.029
_refine_ls_R_factor_all 0.0871
_refine_ls_R_factor_gt 0.0501
_refine_ls_shift/su_max 0.000
_refine_ls_shift/su_mean 0.000
_refine_ls_structure_factor_coef Fsqd
_refine_ls_weighting_details 'calc w=1/[\s^2^(Fo^2^)+(0.0643P)^2^+1.4397P] where P=(Fo^2^+2Fc^2^)/3'
_refine_ls_weighting_scheme calc
_refine_ls_wR_factor_gt 0.1212
_refine_ls_wR_factor_ref 0.1356
_reflns_number_gt 4849
_reflns_number_total 7294
_reflns_threshold_expression >2sigma(I)
_cod_data_source_file ja801983d_si_004.cif
_cod_data_source_block 71104moris
_cod_original_sg_symbol_H-M 'P 21/c'
_cod_database_code 4108446

loop_
_symmetry_equiv_pos_as_xyz
'x, y, z'
'-x, y+1/2, -z+1/2'
'-x, -y, -z'
'x, -y-1/2, z-1/2'

loop_
_atom_site_label
_atom_site_type_symbol
_atom_site_fract_x
_atom_site_fract_y
_atom_site_fract_z
_atom_site_U_iso_or_equiv
_atom_site_adp_type
_atom_site_occupancy
_atom_site_symmetry_multiplicity
_atom_site_calc_flag
_atom_site_refinement_flags
C1 C 0.26507(17) 0.86058(18) 0.19189(13) 0.0185(5) Uani 1 1 d .
C2 C 0.17004(17) 0.90009(19) 0.20204(13) 0.0204(5) Uani 1 1 d .
H2 H 0.1295 0.8730 0.2352 0.024 Uiso 1 1 calc R
C3 C 0.14893(17) 0.98129(19) 0.15689(13) 0.0214(5) Uani 1 1 d .
H3 H 0.0912 1.0221 0.1532 0.026 Uiso 1 1 calc R
C4 C 0.22817(16) 0.99691(18) 0.11456(13) 0.0183(5) Uani 1 1 d .
C5 C 0.76748(17) 0.92767(18) -0.06224(13) 0.0189(5) Uani 1 1 d .
C6 C 0.69647(16) 0.91945(18) -0.01191(12) 0.0174(5) Uani 1 1 d .
C7 C 0.63228(17) 0.98906(18) 0.01343(13) 0.0189(5) Uani 1 1 d .
H7 H 0.6196 1.0574 -0.0041 0.023 Uiso 1 1 calc R
C8 C 0.58975(17) 0.94027(18) 0.06944(13) 0.0193(5) Uani 1 1 d .
H8 H 0.5429 0.9695 0.0965 0.023 Uiso 1 1 calc R
C9 C 0.62832(16) 0.84148(18) 0.07823(13) 0.0177(5) Uani 1 1 d .
C10 C 0.62453(16) 0.76149(18) 0.13272(13) 0.0179(5) Uani 1 1 d .
C11 C 0.55187(17) 0.74259(18) 0.17472(13) 0.0189(5) Uani 1 1 d .
C12 C 0.55630(18) 0.66489(18) 0.23250(13) 0.0207(5) Uani 1 1 d .
H12 H 0.6091 0.6188 0.2481 0.025 Uiso 1 1 calc R
C13 C 0.47145(18) 0.67045(19) 0.25983(13) 0.0215(5) Uani 1 1 d .
H13 H 0.4526 0.6293 0.2985 0.026 Uiso 1 1 calc R
C14 C 0.41400(17) 0.75197(18) 0.21852(13) 0.0183(5) Uani 1 1 d .
C15 C 0.31840(17) 0.78230(18) 0.23037(13) 0.0189(5) Uani 1 1 d .
C16 C 0.84393(17) 0.84555(19) -0.05560(13) 0.0202(5) Uani 1 1 d .
C17 C 0.91430(18) 0.83275(19) 0.00749(14) 0.0243(5) Uani 1 1 d .
C18 C 0.98061(18) 0.7529(2) 0.01519(15) 0.0284(6) Uani 1 1 d .
C19 C 0.9773(2) 0.6813(2) -0.04098(15) 0.0364(7) Uani 1 1 d .
C20 C 0.9087(3) 0.6909(3) -0.10373(16) 0.0500(9) Uani 1 1 d .
C21 C 0.8439(2) 0.7720(2) -0.11021(15) 0.0369(7) Uani 1 1 d .
C22 C 0.71497(16) 0.69672(18) 0.14624(12) 0.0181(5) Uani 1 1 d .
C23 C 0.80490(17) 0.74121(18) 0.17423(13) 0.0206(5) Uani 1 1 d .
C24 C 0.89080(18) 0.6860(2) 0.18462(14) 0.0252(6) Uani 1 1 d .
C25 C 0.88916(17) 0.5835(2) 0.16423(14) 0.0245(6) Uani 1 1 d .
C26 C 0.80125(18) 0.53758(19) 0.13604(14) 0.0232(5) Uani 1 1 d .
C27 C 0.71591(17) 0.59292(19) 0.12843(13) 0.0205(5) Uani 1 1 d .
C28 C 0.27425(17) 0.72980(18) 0.29039(13) 0.0202(5) Uani 1 1 d .
C29 C 0.30505(18) 0.75203(19) 0.36481(14) 0.0242(5) Uani 1 1 d .
C30 C 0.2598(2) 0.7116(2) 0.42122(14) 0.0274(6) Uani 1 1 d .
C31 C 0.18186(19) 0.6458(2) 0.40311(15) 0.0271(6) Uani 1 1 d .
C32 C 0.15109(18) 0.6183(2) 0.32999(15) 0.0260(6) Uani 1 1 d .
C33 C 0.19721(17) 0.6599(2) 0.27484(14) 0.0230(5) Uani 1 1 d .
F1 F 0.16611(11) 0.63171(12) 0.20388(8) 0.0313(4) Uani 1 1 d .
F2 F 0.07667(11) 0.55209(13) 0.31354(9) 0.0399(4) Uani 1 1 d .
F3 F 0.13591(12) 0.60855(12) 0.45753(9) 0.0388(4) Uani 1 1 d .
F4 F 0.29081(14) 0.73697(12) 0.49275(8) 0.0416(4) Uani 1 1 d .
F5 F 0.38051(11) 0.81724(12) 0.38418(8) 0.0322(4) Uani 1 1 d .
F6 F 0.63180(10) 0.54523(11) 0.10033(8) 0.0282(3) Uani 1 1 d .
F7 F 0.80067(11) 0.43794(11) 0.11576(9) 0.0312(4) Uani 1 1 d .
F8 F 0.97196(11) 0.52848(12) 0.17289(9) 0.0365(4) Uani 1 1 d .
F9 F 0.97503(10) 0.73037(12) 0.21623(10) 0.0387(4) Uani 1 1 d .
F10 F 0.80804(10) 0.84103(11) 0.19338(8) 0.0282(3) Uani 1 1 d .
F11 F 0.77493(15) 0.77640(15) -0.17182(9) 0.0598(6) Uani 1 1 d .
F12 F 0.9015(2) 0.6192(2) -0.15738(12) 0.1046(12) Uani 1 1 d .
F13 F 1.04061(14) 0.60270(15) -0.03278(10) 0.0568(6) Uani 1 1 d .
F14 F 1.04849(12) 0.74422(14) 0.07612(10) 0.0460(5) Uani 1 1 d .
F15 F 0.91856(13) 0.90024(13) 0.06402(10) 0.0444(5) Uani 1 1 d .
N1 N 0.29612(14) 0.92032(15) 0.13745(10) 0.0181(4) Uani 1 1 d .
H1N H 0.3513 0.9112 0.1197 0.022 Uiso 1 1 calc R
N2 N 0.69268(14) 0.83054(15) 0.02808(10) 0.0176(4) Uani 1 1 d .
H2N H 0.7266 0.7744 0.0225 0.021 Uiso 1 1 calc R
N3 N 0.46253(14) 0.79521(15) 0.16803(10) 0.0177(4) Uani 1 1 d .
O1S O 0.28670(15) 0.36720(14) 0.03658(10) 0.0343(5) Uani 1 1 d .
S1S S 0.37990(7) 0.42117(6) 0.07283(5) 0.0492(2) Uani 1 1 d .
C1S C 0.3547(3) 0.5548(2) 0.06467(19) 0.0561(10) Uani 1 1 d .
H1S1 H 0.3509 0.5758 0.0123 0.084 Uiso 1 1 calc R
H1S2 H 0.4074 0.5932 0.0956 0.084 Uiso 1 1 calc R
H1S3 H 0.2921 0.5694 0.0816 0.084 Uiso 1 1 calc R
C2S C 0.3824(4) 0.4123(3) 0.1706(2) 0.0927(18) Uani 1 1 d .
H2S1 H 0.3193 0.4355 0.1831 0.139 Uiso 1 1 calc R
H2S2 H 0.4353 0.4559 0.1963 0.139 Uiso 1 1 calc R
H2S3 H 0.3941 0.3407 0.1866 0.139 Uiso 1 1 calc R

loop_
_atom_site_aniso_label
_atom_site_aniso_U_11
_atom_site_aniso_U_22
_atom_site_aniso_U_33
_atom_site_aniso_U_23
_atom_site_aniso_U_13
_atom_site_aniso_U_12
C1 0.0186(11) 0.0210(12) 0.0168(11) 0.0009(9) 0.0061(9) -0.0015(10)
C2 0.0178(11) 0.0262(13) 0.0189(12) 0.0020(10) 0.0080(10) -0.0002(10)
C3 0.0164(12) 0.0269(13) 0.0221(12) 0.0033(10) 0.0063(10) 0.0041(10)
C4 0.0170(11) 0.0204(12) 0.0176(12) -0.0002(9) 0.0032(9) 0.0028(9)
C5 0.0173(11) 0.0211(13) 0.0185(12) 0.0009(9) 0.0037(9) 0.0018(10)
C6 0.0161(11) 0.0197(12) 0.0163(11) 0.0025(9) 0.0020(9) 0.0002(9)
C7 0.0207(12) 0.0169(12) 0.0191(12) 0.0020(9) 0.0037(9) 0.0019(10)
C8 0.0164(11) 0.0222(13) 0.0196(12) -0.0001(9) 0.0039(9) 0.0030(10)
C9 0.0151(11) 0.0215(13) 0.0166(11) -0.0008(9) 0.0027(9) -0.0007(9)
C10 0.0179(11) 0.0179(12) 0.0180(12) -0.0003(9) 0.0036(9) 0.0010(9)
C11 0.0192(12) 0.0195(12) 0.0182(12) 0.0004(9) 0.0032(9) 0.0017(10)
C12 0.0214(12) 0.0188(12) 0.0219(12) 0.0041(9) 0.0037(10) 0.0027(10)
C13 0.0240(12) 0.0208(13) 0.0204(12) 0.0052(10) 0.0059(10) 0.0002(10)
C14 0.0188(11) 0.0190(12) 0.0177(11) 0.0008(9) 0.0046(9) 0.0011(10)
C15 0.0200(12) 0.0211(12) 0.0168(11) 0.0028(9) 0.0064(9) -0.0028(10)
C16 0.0186(11) 0.0227(13) 0.0215(12) 0.0062(10) 0.0100(10) 0.0032(10)
C17 0.0206(12) 0.0239(13) 0.0283(14) -0.0001(10) 0.0038(10) 0.0006(10)
C18 0.0217(13) 0.0347(15) 0.0275(14) 0.0094(11) 0.0005(11) 0.0070(11)
C19 0.0386(16) 0.0445(18) 0.0283(15) 0.0076(13) 0.0122(12) 0.0280(14)
C20 0.069(2) 0.057(2) 0.0232(15) -0.0088(14) 0.0035(15) 0.0416(18)
C21 0.0431(17) 0.0475(18) 0.0191(14) 0.0006(12) 0.0019(12) 0.0265(14)
C22 0.0168(11) 0.0224(13) 0.0161(11) 0.0037(9) 0.0055(9) 0.0020(10)
C23 0.0234(12) 0.0173(12) 0.0219(12) 0.0022(9) 0.0062(10) 0.0014(10)
C24 0.0191(12) 0.0312(15) 0.0241(13) 0.0005(11) -0.0005(10) -0.0012(11)
C25 0.0189(12) 0.0273(14) 0.0275(13) 0.0038(11) 0.0047(10) 0.0083(11)
C26 0.0289(13) 0.0171(12) 0.0248(13) 0.0015(10) 0.0076(10) 0.0044(11)
C27 0.0178(12) 0.0220(13) 0.0222(12) 0.0035(10) 0.0049(10) -0.0018(10)
C28 0.0185(11) 0.0212(13) 0.0223(12) 0.0058(10) 0.0081(10) 0.0065(10)
C29 0.0288(13) 0.0190(13) 0.0259(13) 0.0019(10) 0.0079(11) 0.0009(11)
C30 0.0431(16) 0.0218(13) 0.0194(13) 0.0029(10) 0.0113(11) 0.0059(12)
C31 0.0325(14) 0.0238(14) 0.0292(14) 0.0109(11) 0.0177(12) 0.0069(11)
C32 0.0194(12) 0.0245(14) 0.0353(15) 0.0088(11) 0.0079(11) 0.0020(11)
C33 0.0195(12) 0.0272(14) 0.0227(13) 0.0058(10) 0.0051(10) 0.0032(11)
F1 0.0281(8) 0.0401(9) 0.0247(8) 0.0062(7) 0.0006(6) -0.0082(7)
F2 0.0293(8) 0.0478(11) 0.0433(10) 0.0151(8) 0.0077(7) -0.0139(8)
F3 0.0503(10) 0.0350(9) 0.0381(9) 0.0147(7) 0.0290(8) 0.0034(8)
F4 0.0733(12) 0.0344(10) 0.0197(8) -0.0001(6) 0.0155(8) -0.0045(8)
F5 0.0403(9) 0.0302(9) 0.0258(8) -0.0006(6) 0.0040(7) -0.0106(7)
F6 0.0210(7) 0.0226(8) 0.0407(9) -0.0030(6) 0.0044(6) -0.0024(6)
F7 0.0313(8) 0.0205(8) 0.0418(9) -0.0027(7) 0.0058(7) 0.0056(6)
F8 0.0236(8) 0.0365(9) 0.0475(10) -0.0039(7) 0.0003(7) 0.0139(7)
F9 0.0199(8) 0.0365(10) 0.0558(11) -0.0065(8) -0.0061(7) 0.0019(7)
F10 0.0246(8) 0.0226(8) 0.0359(9) -0.0031(6) 0.0003(6) -0.0005(6)
F11 0.0809(14) 0.0661(13) 0.0248(9) -0.0155(8) -0.0150(9) 0.0512(11)
F12 0.150(2) 0.107(2) 0.0423(12) -0.0391(12) -0.0298(14) 0.1052(19)
F13 0.0661(13) 0.0656(13) 0.0384(10) 0.0026(9) 0.0069(9) 0.0525(11)
F14 0.0361(9) 0.0504(11) 0.0445(10) -0.0011(8) -0.0148(8) 0.0198(8)
F15 0.0446(10) 0.0349(10) 0.0453(10) -0.0138(8) -0.0189(8) 0.0143(8)
N1 0.0157(9) 0.0204(11) 0.0196(10) 0.0038(8) 0.0071(8) 0.0033(8)
N2 0.0160(9) 0.0188(10) 0.0190(10) 0.0015(8) 0.0055(8) 0.0041(8)
N3 0.0161(9) 0.0194(10) 0.0184(10) 0.0010(8) 0.0051(8) 0.0002(8)
O1S 0.0487(12) 0.0262(10) 0.0269(10) -0.0048(8) 0.0025(9) 0.0035(9)
S1S 0.0592(5) 0.0330(4) 0.0472(5) -0.0090(4) -0.0166(4) 0.0075(4)
C1S 0.096(3) 0.0263(17) 0.0401(19) -0.0010(14) -0.0082(19) -0.0037(17)
C2S 0.181(5) 0.038(2) 0.040(2) 0.0059(16) -0.040(3) -0.013(3)

loop_
_atom_type_symbol
_atom_type_description
_atom_type_scat_dispersion_real
_atom_type_scat_dispersion_imag
_atom_type_scat_source
C C 0.0033 0.0016 'International Tables Vol C Tables 4.2.6.8 and 6.1.1.4'
H H 0.0000 0.0000 'International Tables Vol C Tables 4.2.6.8 and 6.1.1.4'
N N 0.0061 0.0033 'International Tables Vol C Tables 4.2.6.8 and 6.1.1.4'
F F 0.0171 0.0103 'International Tables Vol C Tables 4.2.6.8 and 6.1.1.4'
O O 0.0106 0.0060 'International Tables Vol C Tables 4.2.6.8 and 6.1.1.4'
S S 0.1246 0.1234 'International Tables Vol C Tables 4.2.6.8 and 6.1.1.4'

loop_
_geom_angle_atom_site_label_1
_geom_angle_atom_site_label_2
_geom_angle_atom_site_label_3
_geom_angle
_geom_angle_site_symmetry_1
N1 C1 C15 125.3(2) .
N1 C1 C2 106.4(2) .
C15 C1 C2 128.3(2) .
C3 C2 C1 108.4(2) .
C3 C2 H2 125.8 .
C1 C2 H2 125.8 .
C2 C3 C4 109.0(2) .
C2 C3 H3 125.5 .
C4 C3 H3 125.5 .
C5 C4 N1 128.2(2) 3_675
C5 C4 C3 125.9(2) 3_675
N1 C4 C3 105.85(19) .
C4 C5 C6 126.7(2) 3_675
C4 C5 C16 117.3(2) 3_675
C6 C5 C16 116.0(2) .
N2 C6 C7 107.1(2) .
N2 C6 C5 118.9(2) .
C7 C6 C5 133.6(2) .
C6 C7 C8 107.8(2) .
C6 C7 H7 126.1 .
C8 C7 H7 126.1 .
C9 C8 C7 107.7(2) .
C9 C8 H8 126.1 .
C7 C8 H8 126.1 .
N2 C9 C8 107.2(2) .
N2 C9 C10 118.4(2) .
C8 C9 C10 133.7(2) .
C11 C10 C9 128.2(2) .
C11 C10 C22 118.2(2) .
C9 C10 C22 113.54(19) .
C10 C11 N3 125.1(2) .
C10 C11 C12 125.0(2) .
N3 C11 C12 109.8(2) .
C13 C12 C11 106.8(2) .
C13 C12 H12 126.6 .
C11 C12 H12 126.6 .
C12 C13 C14 106.5(2) .
C12 C13 H13 126.7 .
C14 C13 H13 126.7 .
N3 C14 C15 124.2(2) .
N3 C14 C13 111.4(2) .
C15 C14 C13 124.4(2) .
C1 C15 C14 124.1(2) .
C1 C15 C28 117.3(2) .
C14 C15 C28 118.5(2) .
C21 C16 C17 115.5(2) .
C21 C16 C5 121.3(2) .
C17 C16 C5 123.1(2) .
F15 C17 C18 117.8(2) .
F15 C17 C16 119.4(2) .
C18 C17 C16 122.8(2) .
F14 C18 C19 119.5(2) .
F14 C18 C17 121.1(2) .
C19 C18 C17 119.5(2) .
F13 C19 C20 121.2(3) .
F13 C19 C18 119.3(2) .
C20 C19 C18 119.5(2) .
F12 C20 C19 120.2(3) .
F12 C20 C21 119.9(3) .
C19 C20 C21 119.8(3) .
F11 C21 C20 117.9(2) .
F11 C21 C16 119.1(2) .
C20 C21 C16 123.0(3) .
C27 C22 C23 116.6(2) .
C27 C22 C10 123.2(2) .
C23 C22 C10 120.0(2) .
F10 C23 C24 118.5(2) .
F10 C23 C22 119.1(2) .
C24 C23 C22 122.3(2) .
F9 C24 C23 120.3(2) .
F9 C24 C25 120.3(2) .
C23 C24 C25 119.3(2) .
F8 C25 C26 119.9(2) .
F8 C25 C24 120.5(2) .
C26 C25 C24 119.6(2) .
F7 C26 C27 120.7(2) .
F7 C26 C25 119.1(2) .
C27 C26 C25 120.2(2) .
F6 C27 C26 118.3(2) .
F6 C27 C22 119.8(2) .
C26 C27 C22 121.8(2) .
C29 C28 C33 116.2(2) .
C29 C28 C15 121.2(2) .
C33 C28 C15 122.5(2) .
F5 C29 C28 119.6(2) .
F5 C29 C30 117.9(2) .
C28 C29 C30 122.5(2) .
F4 C30 C31 120.2(2) .
F4 C30 C29 120.6(2) .
C31 C30 C29 119.2(2) .
F3 C31 C30 119.5(2) .
F3 C31 C32 120.3(2) .
C30 C31 C32 120.3(2) .
F2 C32 C31 119.5(2) .
F2 C32 C33 121.2(2) .
C31 C32 C33 119.3(2) .
F1 C33 C32 118.3(2) .
F1 C33 C28 119.4(2) .
C32 C33 C28 122.3(2) .
C1 N1 C4 110.32(19) .
C1 N1 H1N 124.8 .
C4 N1 H1N 124.8 .
C6 N2 C9 110.20(19) .
C6 N2 H2N 124.9 .
C9 N2 H2N 124.9 .
C14 N3 C11 105.36(19) .
O1S S1S C2S 106.50(19) .
O1S S1S C1S 105.95(15) .
C2S S1S C1S 96.87(18) .
S1S C1S H1S1 109.5 .
S1S C1S H1S2 109.5 .
H1S1 C1S H1S2 109.5 .
S1S C1S H1S3 109.5 .
H1S1 C1S H1S3 109.5 .
H1S2 C1S H1S3 109.5 .
S1S C2S H2S1 109.5 .
S1S C2S H2S2 109.5 .
H2S1 C2S H2S2 109.5 .
S1S C2S H2S3 109.5 .
H2S1 C2S H2S3 109.5 .
H2S2 C2S H2S3 109.5 .

loop_
_geom_bond_atom_site_label_1
_geom_bond_atom_site_label_2
_geom_bond_distance
_geom_bond_site_symmetry_2
C1 N1 1.375(3) .
C1 C15 1.377(3) .
C1 C2 1.446(3) .
C2 C3 1.338(3) .
C2 H2 0.9500 .
C3 C4 1.445(3) .
C3 H3 0.9500 .
C4 C5 1.370(3) 3_675
C4 N1 1.384(3) .
C5 C4 1.370(3) 3_675
C5 C6 1.443(3) .
C5 C16 1.491(3) .
C6 N2 1.368(3) .
C6 C7 1.393(3) .
C7 C8 1.401(3) .
C7 H7 0.9500 .
C8 C9 1.388(3) .
C8 H8 0.9500 .
C9 N2 1.374(3) .
C9 C10 1.439(3) .
C10 C11 1.372(3) .
C10 C22 1.492(3) .
C11 N3 1.397(3) .
C11 C12 1.448(3) .
C12 C13 1.342(3) .
C12 H12 0.9500 .
C13 C14 1.456(3) .
C13 H13 0.9500 .
C14 N3 1.339(3) .
C14 C15 1.424(3) .
C15 C28 1.492(3) .
C16 C21 1.375(4) .
C16 C17 1.387(3) .
C17 F15 1.342(3) .
C17 C18 1.375(4) .
C18 F14 1.334(3) .
C18 C19 1.374(4) .
C19 F13 1.336(3) .
C19 C20 1.364(4) .
C20 F12 1.337(4) .
C20 C21 1.374(4) .
C21 F11 1.348(3) .
C22 C27 1.386(3) .
C22 C23 1.389(3) .
C23 F10 1.341(3) .
C23 C24 1.372(3) .
C24 F9 1.341(3) .
C24 C25 1.381(4) .
C25 F8 1.335(3) .
C25 C26 1.375(4) .
C26 F7 1.345(3) .
C26 C27 1.367(3) .
C27 F6 1.342(3) .
C28 C29 1.378(3) .
C28 C33 1.392(3) .
C29 F5 1.344(3) .
C29 C30 1.382(3) .
C30 F4 1.339(3) .
C30 C31 1.371(4) .
C31 F3 1.343(3) .
C31 C32 1.372(4) .
C32 F2 1.336(3) .
C32 C33 1.376(3) .
C33 F1 1.339(3) .
N1 H1N 0.8800 .
N2 H2N 0.8800 .
O1S S1S 1.519(2) .
S1S C2S 1.769(4) .
S1S C1S 1.771(3) .
C1S H1S1 0.9800 .
C1S H1S2 0.9800 .
C1S H1S3 0.9800 .
C2S H2S1 0.9800 .
C2S H2S2 0.9800 .
C2S H2S3 0.9800 .
